data_4129861
loop_
_publ_author_name
'Deng, Lin'
'Xu, Tao'
'Li, Hongbo'
'Dong, Guangbin'

_publ_section_title
;
 Enantioselective Rh-Catalyzed Carboacylation of C&#x2550;N Bonds via C-C
 Activation of Benzocyclobutenones.
;
_journal_issue 1
_journal_name_full 'Journal of the American Chemical Society'
_journal_page_first 369
_journal_page_last 374
_journal_paper_doi 10.1021/jacs.5b11120
_journal_volume 138
_journal_year 2016
_chemical_absolute_configuration ad
_chemical_formula_moiety 'C12 H12 Cl N O3'
_chemical_formula_sum 'C12 H12 Cl N O3'
_chemical_formula_weight 253.68
_space_group_crystal_system monoclinic
_space_group_IT_number 4
_space_group_name_Hall 'P 2yb'
_space_group_name_H-M_alt 'P 1 21 1'
_atom_sites_solution_hydrogens difmap
_audit_creation_method SHELXL-2014/7
_cell_angle_alpha 90
_cell_angle_beta 96.915(7)
_cell_angle_gamma 90
_cell_formula_units_Z 2
_cell_length_a 8.7567(12)
_cell_length_b 7.2460(10)
_cell_length_c 9.0118(14)
_cell_measurement_reflns_used 5262
_cell_measurement_temperature 100(2)
_cell_measurement_theta_max 74.2
_cell_measurement_theta_min 4.93
_cell_volume 567.65(14)
_computing_cell_refinement 'CrysAlisPro V 1.171.37.31, Agilent Technologies'
_computing_data_collection 'CrysAlisPro V 1.171.37.31, Agilent Technologies'
_computing_data_reduction 'CrysAlisPro V 1.171.37.31, Agilent Technologies'
_computing_molecular_graphics 'XP SHELXTL/PC, Siemens Analytical'
_computing_publication_material 'XL SHELXTL/PC, Siemens Analytical'
_computing_structure_refinement 'Shelxl-2013, Sheldrick, G. M.'
_computing_structure_solution
;

SUPERFLIP.  Palatinus, L. and Chapuis, G., J. Appl. Cryst. 40, 786-790.
;
_diffrn_ambient_temperature 100(2)
_diffrn_measured_fraction_theta_full 0.999
_diffrn_measured_fraction_theta_max 0.986
_diffrn_measurement_device_type 'Agilent SuperNova with AtlasS2 CCD'
_diffrn_measurement_method \w-scans
_diffrn_radiation_type CuK\a
_diffrn_radiation_wavelength 1.54184
_diffrn_reflns_av_R_equivalents 0.0184
_diffrn_reflns_av_unetI/netI 0.0200
_diffrn_reflns_Laue_measured_fraction_full 0.999
_diffrn_reflns_Laue_measured_fraction_max 0.986
_diffrn_reflns_limit_h_max 10
_diffrn_reflns_limit_h_min -10
_diffrn_reflns_limit_k_max 9
_diffrn_reflns_limit_k_min -8
_diffrn_reflns_limit_l_max 11
_diffrn_reflns_limit_l_min -11
_diffrn_reflns_number 5799
_diffrn_reflns_point_group_measured_fraction_full 1.000
_diffrn_reflns_point_group_measured_fraction_max 0.987
_diffrn_reflns_theta_full 67.684
_diffrn_reflns_theta_max 74.278
_diffrn_reflns_theta_min 4.943
_diffrn_source 'sealed microfocus tube'
_exptl_absorpt_coefficient_mu 2.964
_exptl_absorpt_correction_T_max 1.00
_exptl_absorpt_correction_T_min 0.881
_exptl_absorpt_correction_type multi-scan
_exptl_absorpt_process_details
;
CrysAlisPro 1.171.38.27t (Agilent, 2015)
Empirical absorption correction using spherical harmonics,
 implemented in SCALE3 ABSPACK scaling algorithm.
;
_exptl_crystal_colour colorless
_exptl_crystal_density_diffrn 1.484
_exptl_crystal_description prisms
_exptl_crystal_F_000 264
_exptl_crystal_size_max 0.24
_exptl_crystal_size_mid 0.15
_exptl_crystal_size_min 0.12
_refine_diff_density_max 0.204
_refine_diff_density_min -0.218
_refine_diff_density_rms 0.044
_refine_ls_abs_structure_details
;
 Refined as an inversion twin.
;
_refine_ls_abs_structure_Flack 0.008(12)
_refine_ls_extinction_method none
_refine_ls_goodness_of_fit_ref 1.063
_refine_ls_hydrogen_treatment refall
_refine_ls_matrix_type full
_refine_ls_number_parameters 203
_refine_ls_number_reflns 2182
_refine_ls_number_restraints 103
_refine_ls_restrained_S_all 1.038
_refine_ls_R_factor_all 0.0209
_refine_ls_R_factor_gt 0.0207
_refine_ls_shift/su_max 0.001
_refine_ls_shift/su_mean 0.000
_refine_ls_structure_factor_coef Fsqd
_refine_ls_weighting_details 'w=1/[\s^2^(Fo^2^)+(0.0382P)^2^+0.0141P] where P=(Fo^2^+2Fc^2^)/3'
_refine_ls_weighting_scheme calc
_refine_ls_wR_factor_gt 0.0547
_refine_ls_wR_factor_ref 0.0550
_reflns_Friedel_coverage 0.848
_reflns_Friedel_fraction_full 1.000
_reflns_Friedel_fraction_max 0.987
_reflns_number_gt 2156
_reflns_number_total 2182
_reflns_threshold_expression 'I > 2\s(I)'
_cod_data_source_file ja5b11120_si_003.cif
_cod_data_source_block shelx
_cod_original_sg_symbol_H-M 'P 21'
_cod_database_code 4129861
_shelx_shelxl_version_number 2014/7
_shelx_space_group_comment
;
The symmetry employed for this shelxl refinement is uniquely defined
by the following loop, which should always be used as a source of
symmetry information in preference to the above space-group names.
They are only intended as comments.
;

loop_
_space_group_symop_operation_xyz
'x, y, z'
'-x, y+1/2, -z'

loop_
_atom_site_label
_atom_site_type_symbol
_atom_site_fract_x
_atom_site_fract_y
_atom_site_fract_z
_atom_site_U_iso_or_equiv
_atom_site_adp_type
_atom_site_occupancy
_atom_site_site_symmetry_order
_atom_site_calc_flag
_atom_site_refinement_flags_adp
C1 C 0.8696(2) 0.3054(2) 0.4307(2) 0.0145(3) Uani 1 1 d U
C2 C 0.75359(18) 0.4041(3) 0.51723(17) 0.0148(3) Uani 1 1 d U
C3 C 0.59672(17) 0.4243(3) 0.43207(16) 0.0138(3) Uani 1 1 d U
C4 C 0.45542(18) 0.4273(3) 0.48925(17) 0.0161(3) Uani 1 1 d U
C5 C 0.31691(18) 0.4248(3) 0.39529(19) 0.0186(3) Uani 1 1 d U
C6 C 0.31351(19) 0.4138(3) 0.23925(19) 0.0194(3) Uani 1 1 d U
C7 C 0.45377(18) 0.4111(3) 0.18379(17) 0.0156(3) Uani 1 1 d U
C8 C 0.58913(17) 0.4255(3) 0.27891(17) 0.0137(3) Uani 1 1 d U
C9 C 0.72420(18) 0.4118(3) 0.19205(16) 0.0145(3) Uani 1 1 d U
C10 C 0.6423(2) 0.3253(3) 0.0463(2) 0.0181(4) Uani 1 1 d U
C11 C 0.9524(2) 0.0359(3) 0.1833(2) 0.0214(4) Uani 1 1 d U
C12 C 0.7983(2) 0.5972(3) 0.16444(19) 0.0173(3) Uani 1 1 d U
N1 N 0.83251(16) 0.2871(2) 0.27829(16) 0.0142(3) Uani 1 1 d U
O1 O 0.95521(14) 0.23367(19) 0.19962(14) 0.0178(3) Uani 1 1 d U
O2 O 0.98758(14) 0.2411(2) 0.49593(14) 0.0190(3) Uani 1 1 d U
O3 O 0.48151(14) 0.38468(17) 0.03789(13) 0.0188(3) Uani 1 1 d U
Cl1 Cl 0.45249(4) 0.42622(6) 0.68218(4) 0.01940(12) Uani 1 1 d U
H2A H 0.752(3) 0.329(4) 0.610(3) 0.024(6) Uiso 1 1 d .
H2B H 0.796(3) 0.517(4) 0.547(3) 0.027(7) Uiso 1 1 d .
H5 H 0.225(3) 0.418(4) 0.436(2) 0.021(5) Uiso 1 1 d .
H6 H 0.220(3) 0.396(4) 0.174(3) 0.023(6) Uiso 1 1 d .
H10A H 0.645(3) 0.189(3) 0.056(2) 0.013(5) Uiso 1 1 d .
H10B H 0.684(3) 0.370(3) -0.046(2) 0.014(5) Uiso 1 1 d .
H11A H 0.954(3) -0.030(3) 0.283(3) 0.021(6) Uiso 1 1 d .
H11B H 0.868(3) -0.005(4) 0.110(3) 0.027(6) Uiso 1 1 d .
H11C H 1.044(3) 0.007(4) 0.136(3) 0.033(7) Uiso 1 1 d .
H12A H 0.827(3) 0.655(3) 0.259(3) 0.021(6) Uiso 1 1 d .
H12B H 0.890(3) 0.582(4) 0.112(3) 0.023(6) Uiso 1 1 d .
H12C H 0.724(3) 0.679(4) 0.107(3) 0.026(6) Uiso 1 1 d .

loop_
_atom_site_aniso_label
_atom_site_aniso_U_11
_atom_site_aniso_U_22
_atom_site_aniso_U_33
_atom_site_aniso_U_23
_atom_site_aniso_U_13
_atom_site_aniso_U_12
C1 0.0122(8) 0.0142(8) 0.0165(7) -0.0003(6) -0.0002(6) -0.0023(6)
C2 0.0124(8) 0.0175(9) 0.0143(7) -0.0007(7) 0.0012(6) -0.0011(7)
C3 0.0132(7) 0.0113(7) 0.0166(7) 0.0004(7) 0.0005(5) -0.0004(8)
C4 0.0168(8) 0.0142(7) 0.0178(7) 0.0013(8) 0.0031(6) -0.0002(8)
C5 0.0122(8) 0.0180(8) 0.0261(8) 0.0017(8) 0.0047(6) -0.0016(9)
C6 0.0119(8) 0.0199(8) 0.0250(8) 0.0021(8) -0.0038(6) -0.0007(8)
C7 0.0157(8) 0.0137(8) 0.0166(7) 0.0017(7) -0.0019(6) -0.0009(7)
C8 0.0108(7) 0.0131(7) 0.0169(7) 0.0007(7) 0.0002(5) -0.0001(8)
C9 0.0135(7) 0.0169(8) 0.0126(6) 0.0019(7) -0.0006(5) -0.0016(8)
C10 0.0139(9) 0.0235(10) 0.0161(8) -0.0021(6) -0.0012(6) -0.0004(7)
C11 0.0239(11) 0.0208(11) 0.0195(9) -0.0020(7) 0.0029(8) 0.0053(7)
C12 0.0174(9) 0.0181(8) 0.0166(8) 0.0018(7) 0.0021(7) -0.0014(7)
N1 0.0102(7) 0.0187(7) 0.0143(7) -0.0005(6) 0.0035(5) 0.0020(6)
O1 0.0146(6) 0.0197(7) 0.0206(6) 0.0004(5) 0.0077(5) 0.0022(5)
O2 0.0134(6) 0.0236(6) 0.0190(6) 0.0008(5) -0.0017(4) 0.0022(5)
O3 0.0144(6) 0.0257(8) 0.0150(6) -0.0002(5) -0.0028(4) 0.0004(5)
Cl1 0.0198(2) 0.0221(2) 0.01758(18) 0.00070(17) 0.00746(13) 0.00123(18)

loop_
_atom_type_symbol
_atom_type_description
_atom_type_scat_dispersion_real
_atom_type_scat_dispersion_imag
_atom_type_scat_source
C C 0.0181 0.0091 'International Tables Vol C Tables 4.2.6.8 and 6.1.1.4'
H H 0.0000 0.0000 'International Tables Vol C Tables 4.2.6.8 and 6.1.1.4'
N N 0.0311 0.0180 'International Tables Vol C Tables 4.2.6.8 and 6.1.1.4'
O O 0.0492 0.0322 'International Tables Vol C Tables 4.2.6.8 and 6.1.1.4'
Cl Cl 0.3639 0.7018 'International Tables Vol C Tables 4.2.6.8 and 6.1.1.4'

loop_
_geom_angle_atom_site_label_1
_geom_angle_atom_site_label_2
_geom_angle_atom_site_label_3
_geom_angle
O2 C1 N1 121.90(17)
O2 C1 C2 120.63(16)
N1 C1 C2 117.43(15)
C3 C2 C1 114.13(14)
C3 C2 H2A 112.3(15)
C1 C2 H2A 104.3(15)
C3 C2 H2B 112.0(17)
C1 C2 H2B 107.0(18)
H2A C2 H2B 107(2)
C8 C3 C4 115.64(14)
C8 C3 C2 116.47(13)
C4 C3 C2 127.67(14)
C5 C4 C3 121.38(14)
C5 C4 Cl1 119.35(12)
C3 C4 Cl1 119.23(12)
C4 C5 C6 121.39(15)
C4 C5 H5 119.5(13)
C6 C5 H5 118.8(13)
C7 C6 C5 116.77(14)
C7 C6 H6 120.5(14)
C5 C6 H6 122.5(14)
O3 C7 C8 111.47(14)
O3 C7 C6 127.85(14)
C8 C7 C6 120.58(15)
C3 C8 C7 123.87(15)
C3 C8 C9 125.36(13)
C7 C8 C9 110.08(13)
N1 C9 C8 105.40(13)
N1 C9 C12 111.66(13)
C8 C9 C12 113.86(16)
N1 C9 C10 113.87(16)
C8 C9 C10 98.96(13)
C12 C9 C10 112.33(13)
O3 C10 C9 105.61(14)
O3 C10 H10A 107.9(13)
C9 C10 H10A 109.2(13)
O3 C10 H10B 108.0(13)
C9 C10 H10B 113.2(13)
H10A C10 H10B 112.6(18)
O1 C11 H11A 112.4(13)
O1 C11 H11B 112.1(16)
H11A C11 H11B 112(2)
O1 C11 H11C 104.8(17)
H11A C11 H11C 111(2)
H11B C11 H11C 104(2)
C9 C12 H12A 108.1(15)
C9 C12 H12B 111.3(15)
H12A C12 H12B 110(2)
C9 C12 H12C 110.6(15)
H12A C12 H12C 107(2)
H12B C12 H12C 110(2)
C1 N1 O1 115.11(14)
C1 N1 C9 121.99(14)
O1 N1 C9 112.75(12)
N1 O1 C11 108.65(13)
C7 O3 C10 105.64(12)

loop_
_geom_bond_atom_site_label_1
_geom_bond_atom_site_label_2
_geom_bond_distance
C1 O2 1.218(2)
C1 N1 1.379(2)
C1 C2 1.531(2)
C2 C3 1.498(2)
C2 H2A 1.00(3)
C2 H2B 0.93(3)
C3 C8 1.374(2)
C3 C4 1.397(2)
C4 C5 1.393(2)
C4 Cl1 1.7420(16)
C5 C6 1.405(2)
C5 H5 0.93(2)
C6 C7 1.381(2)
C6 H6 0.96(2)
C7 O3 1.379(2)
C7 C8 1.381(2)
C8 C9 1.498(2)
C9 N1 1.463(2)
C9 C12 1.525(3)
C9 C10 1.550(2)
C10 O3 1.465(2)
C10 H10A 0.99(2)
C10 H10B 1.00(2)
C11 O1 1.441(2)
C11 H11A 1.01(2)
C11 H11B 0.97(3)
C11 H11C 0.98(3)
C12 H12A 0.95(2)
C12 H12B 0.99(3)
C12 H12C 0.98(3)
N1 O1 1.4108(18)

loop_
_geom_torsion_atom_site_label_1
_geom_torsion_atom_site_label_2
_geom_torsion_atom_site_label_3
_geom_torsion_atom_site_label_4
_geom_torsion
O2 C1 C2 C3 -162.42(17)
N1 C1 C2 C3 15.4(2)
C1 C2 C3 C8 -25.7(3)
C1 C2 C3 C4 148.7(2)
C8 C3 C4 C5 2.2(3)
C2 C3 C4 C5 -172.2(2)
C8 C3 C4 Cl1 -179.94(16)
C2 C3 C4 Cl1 5.6(3)
C3 C4 C5 C6 1.9(3)
Cl1 C4 C5 C6 -175.92(16)
C4 C5 C6 C7 -1.9(3)
C5 C6 C7 O3 173.8(2)
C5 C6 C7 C8 -2.3(3)
C4 C3 C8 C7 -6.6(3)
C2 C3 C8 C7 168.44(19)
C4 C3 C8 C9 -176.20(18)
C2 C3 C8 C9 -1.1(3)
O3 C7 C8 C3 -169.75(17)
C6 C7 C8 C3 6.9(4)
O3 C7 C8 C9 1.2(3)
C6 C7 C8 C9 177.8(2)
C3 C8 C9 N1 35.4(3)
C7 C8 C9 N1 -135.42(17)
C3 C8 C9 C12 -87.3(2)
C7 C8 C9 C12 101.87(19)
C3 C8 C9 C10 153.30(19)
C7 C8 C9 C10 -17.5(2)
N1 C9 C10 O3 138.25(14)
C8 C9 C10 O3 26.92(17)
C12 C9 C10 O3 -93.58(16)
O2 C1 N1 O1 -15.8(2)
C2 C1 N1 O1 166.41(14)
O2 C1 N1 C9 -158.54(16)
C2 C1 N1 C9 23.6(2)
C8 C9 N1 C1 -46.7(2)
C12 C9 N1 C1 77.46(19)
C10 C9 N1 C1 -154.02(15)
C8 C9 N1 O1 169.79(13)
C12 C9 N1 O1 -66.10(17)
C10 C9 N1 O1 62.42(18)
C1 N1 O1 C11 94.02(16)
C9 N1 O1 C11 -119.80(15)
C8 C7 O3 C10 17.1(2)
C6 C7 O3 C10 -159.2(2)
C9 C10 O3 C7 -27.91(18)
